data_7027795
loop_
_publ_author_name
'Behrendt, Andreas'
'Couchman, Samantha M.'
'Jeffery, John C.'
'McCleverty, Jon A.'
'Ward, Michael D.'

_publ_section_title
;
 Complexes containing redox-active fluorenone-based ligands linked to
 redox-active tris(pyrazolyl)boratomolybdenum fragments: assignment of
 ligand-centred and metal-centred redox processes by EPR and UV/VIS/NIR
 spectroelectrochemistry&#x200A;&#x2020;
;
_journal_issue 24
_journal_name_full 'Journal of the Chemical Society, Dalton Transactions'
_journal_page_first 4349
_journal_paper_doi 10.1039/a907303e
_journal_year 1999
_chemical_formula_sum 'C62.5 H73 B2 Cl13 Mo2 N16 O3'
_chemical_formula_weight 1770.72
_chemical_name_systematic
; 
 ? 
;
_space_group_IT_number 2
_symmetry_cell_setting triclinic
_symmetry_space_group_name_Hall '-P 1'
_symmetry_space_group_name_H-M 'P -1'
_atom_sites_solution_hydrogens geom
_atom_sites_solution_primary direct
_atom_sites_solution_secondary difmap
_audit_creation_method SHELXL
_cell_angle_alpha 105.48(2)
_cell_angle_beta 93.23(2)
_cell_angle_gamma 100.63(2)
_cell_formula_units_Z 2
_cell_length_a 9.401(2)
_cell_length_b 17.730(4)
_cell_length_c 25.841(7)
_cell_measurement_temperature 173(2)
_cell_volume 4054.3(18)
_computing_structure_refinement 'SHELXL-97 (Sheldrick, 1997)'
_computing_structure_solution 'SHELXS-97 (Sheldrick, 1997)'
_diffrn_ambient_temperature 173(2)
_diffrn_measurement_device 'Siemens SMART Area Detector'
_diffrn_measurement_method '\w rotation with narrow frames (0.3 degrees)'
_diffrn_radiation_monochromator graphite
_diffrn_radiation_source 'fine-focus sealed tube'
_diffrn_radiation_type MoK\a
_diffrn_radiation_wavelength 0.71073
_diffrn_reflns_av_R_equivalents 0.1575
_diffrn_reflns_av_sigmaI/netI 0.2333
_diffrn_reflns_limit_h_max 12
_diffrn_reflns_limit_h_min -12
_diffrn_reflns_limit_k_max 23
_diffrn_reflns_limit_k_min -23
_diffrn_reflns_limit_l_max 33
_diffrn_reflns_limit_l_min -33
_diffrn_reflns_number 27335
_diffrn_reflns_theta_max 22.50
_diffrn_reflns_theta_min 1.65
_exptl_absorpt_coefficient_mu 0.789
_exptl_absorpt_correction_T_max 0.93
_exptl_absorpt_correction_T_min 0.72
_exptl_absorpt_correction_type 'Empirical, pseudo-azimuthal scan (SADABS)'
_exptl_crystal_colour brown
_exptl_crystal_density_diffrn 1.451
_exptl_crystal_F_000 1798
_exptl_crystal_size_max 0.4
_exptl_crystal_size_mid 0.2
_exptl_crystal_size_min 0.1
_refine_diff_density_max 0.959
_refine_diff_density_min -0.698
_refine_diff_density_rms 0.122
_refine_ls_extinction_method none
_refine_ls_goodness_of_fit_all 1.002
_refine_ls_goodness_of_fit_obs 1.251
_refine_ls_matrix_type full
_refine_ls_number_parameters 919
_refine_ls_number_reflns 10454
_refine_ls_number_restraints 134
_refine_ls_restrained_S_all 1.020
_refine_ls_restrained_S_obs 1.259
_refine_ls_R_factor_all 0.2395
_refine_ls_R_factor_obs 0.1048
_refine_ls_shift/esd_max 0.002
_refine_ls_shift/esd_mean 0.000
_refine_ls_structure_factor_coef Fsqd
_refine_ls_weighting_details 'w=1/[\s^2^(Fo^2^)+(0.1533P)^2^+0.0000P] where P=(Fo^2^+2Fc^2^)/3'
_refine_ls_weighting_scheme calc
_refine_ls_wR_factor_all 0.3201
_refine_ls_wR_factor_obs 0.2433
_reflns_number_observed 4340
_reflns_number_total 10527
_reflns_observed_criterion >2sigma(I)
_cod_data_source_file 907303Esup1.cif
_cod_data_source_block andys
_cod_depositor_comments
;
The following automatic conversions were performed:

'_refine_ls_weighting_scheme' value 'calc
w=1/[\s^2^(Fo^2^)+(0.1533P)^2^+0.0000P] where P=(Fo^2^+2Fc^2^)/3' was
changed to 'calc'. New tag '_refine_ls_weighting_details' was
created. The value of the new tag was set to
'w=1/[\s^2^(Fo^2^)+(0.1533P)^2^+0.0000P] where P=(Fo^2^+2Fc^2^)/3'.

Automatic conversion script
Id: cif_fix_values 3143 2015-03-26 13:38:13Z robertas 
;
_cod_original_cell_volume 4054.2(17)
_cod_original_sg_symbol_H-M P-1
_cod_original_formula_sum 'C62.50 H73 B2 Cl13 Mo2 N16 O3'
_cod_database_code 7027795

loop_
_symmetry_equiv_pos_as_xyz
'x, y, z'
'-x, -y, -z'

loop_
_atom_site_aniso_label
_atom_site_aniso_U_11
_atom_site_aniso_U_22
_atom_site_aniso_U_33
_atom_site_aniso_U_23
_atom_site_aniso_U_13
_atom_site_aniso_U_12
Mo1 0.0327(9) 0.0795(14) 0.0334(9) 0.0073(8) 0.0103(7) 0.0179(9)
Cl1 0.088(4) 0.146(6) 0.077(4) 0.023(4) 0.032(3) 0.030(4)
N1 0.069(15) 0.090(17) 0.023(11) 0.018(11) 0.032(10) 0.043(14)
O1 0.059(11) 0.181(24) 0.074(16) 0.047(16) 0.010(10) 0.040(17)
B1 0.010(9) 0.064(14) 0.034(11) -0.002(10) -0.007(8) 0.007(9)
Mo2 0.0346(9) 0.0575(11) 0.0372(9) -0.0018(8) 0.0103(7) 0.0202(8)
Cl2 0.124(6) 0.159(7) 0.142(6) 0.020(5) 0.054(5) 0.078(5)
N2 0.024(12) 0.025(11) 0.225(36) 0.014(13) 0.018(14) -0.001(9)
O2 0.086(22) 0.189(34) 0.098(16) -0.006(21) 0.034(15) 0.067(21)
B2 0.104(21) 0.052(16) 0.048(15) 0.003(12) 0.007(13) 0.016(15)
N111 0.048(8) 0.071(10) 0.017(7) 0.009(7) 0.016(6) 0.027(8)
N112 0.031(8) 0.073(10) 0.036(9) 0.016(8) 0.009(6) 0.020(7)
C113 0.038(12) 0.118(18) 0.047(13) 0.012(12) 0.010(9) 0.015(11)
C114 0.018(10) 0.123(18) 0.064(14) 0.006(12) 0.005(9) 0.007(11)
C115 0.057(13) 0.069(14) 0.063(13) 0.015(11) 0.031(10) 0.038(11)
C116 0.070(13) 0.120(18) 0.030(11) 0.013(11) 0.026(9) 0.024(12)
C117 0.038(11) 0.153(21) 0.055(13) -0.014(13) 0.018(10) 0.009(13)
N121 0.055(9) 0.058(11) 0.044(10) 0.028(9) 0.005(7) 0.018(8)
N122 0.053(9) 0.098(13) 0.033(9) 0.020(9) 0.009(7) 0.033(9)
C123 0.065(13) 0.072(16) 0.046(13) 0.027(13) 0.012(10) 0.019(11)
C124 0.089(15) 0.077(17) 0.068(15) 0.048(14) 0.017(12) 0.038(13)
C125 0.081(14) 0.063(15) 0.047(13) 0.023(11) 0.008(10) 0.036(12)
C126 0.120(19) 0.078(16) 0.047(13) -0.011(11) -0.011(12) -0.006(14)
C127 0.087(15) 0.093(17) 0.060(14) 0.020(12) 0.021(11) 0.034(13)
N131 0.037(8) 0.057(9) 0.030(8) 0.002(7) 0.018(6) 0.024(7)
N132 0.032(7) 0.062(10) 0.035(8) 0.017(7) 0.017(6) 0.023(7)
C133 0.029(9) 0.049(12) 0.056(12) 0.022(9) 0.014(8) 0.008(9)
C134 0.036(10) 0.054(12) 0.035(10) 0.006(9) 0.003(8) 0.022(9)
C135 0.023(9) 0.071(14) 0.044(11) 0.020(10) 0.003(8) 0.004(9)
C136 0.057(11) 0.099(15) 0.032(11) 0.028(10) -0.009(8) 0.033(11)
C137 0.037(10) 0.049(11) 0.050(11) -0.007(9) 0.008(8) 0.007(8)
N211 0.086(12) 0.074(13) 0.044(10) 0.030(10) 0.027(9) 0.028(10)
N212 0.056(9) 0.059(11) 0.042(10) 0.004(8) 0.018(7) 0.026(8)
C213 0.064(13) 0.074(15) 0.027(11) 0.003(11) 0.005(9) 0.028(11)
C214 0.133(21) 0.097(19) 0.046(15) 0.033(15) 0.022(13) 0.053(17)
C215 0.082(15) 0.081(17) 0.053(15) 0.016(14) 0.002(12) 0.027(13)
C216 0.154(24) 0.129(24) 0.078(18) 0.061(17) 0.035(16) -0.008(20)
C217 0.127(18) 0.112(19) 0.016(10) 0.016(11) 0.026(11) 0.041(15)
N221 0.051(9) 0.050(11) 0.032(9) 0.015(7) 0.000(7) 0.019(8)
N222 0.055(9) 0.033(9) 0.037(8) 0.000(7) 0.014(7) 0.028(7)
C223 0.069(13) 0.077(16) 0.039(11) 0.003(11) 0.005(10) 0.051(13)
C224 0.057(13) 0.090(18) 0.038(12) -0.021(13) -0.011(9) 0.004(13)
C225 0.096(17) 0.047(14) 0.048(13) 0.004(11) 0.014(12) 0.025(13)
C226 0.115(19) 0.078(18) 0.083(17) -0.042(13) 0.011(14) 0.006(15)
C227 0.122(19) 0.075(16) 0.056(13) 0.003(11) -0.020(12) 0.054(14)
N231 0.093(13) 0.059(12) 0.055(10) 0.019(9) 0.014(9) 0.053(11)
N232 0.035(9) 0.066(12) 0.049(9) 0.006(8) 0.011(7) 0.020(8)
C233 0.059(15) 0.061(15) 0.093(16) -0.011(12) 0.010(12) 0.037(12)
C234 0.079(17) 0.102(21) 0.083(17) -0.006(14) 0.016(13) 0.050(16)
C235 0.152(24) 0.061(17) 0.046(13) 0.004(11) -0.010(14) 0.069(18)
C236 0.182(26) 0.108(21) 0.072(16) 0.023(14) 0.052(16) 0.085(19)
C237 0.036(12) 0.152(23) 0.060(14) -0.027(14) -0.005(10) 0.036(14)
N311 0.026(8) 0.061(10) 0.053(10) 0.005(8) 0.012(7) 0.012(7)
C312 0.040(11) 0.083(14) 0.038(10) 0.022(9) 0.013(8) 0.025(10)
C313 0.038(10) 0.082(14) 0.040(12) 0.022(10) 0.005(8) 0.018(10)
C314 0.068(14) 0.119(17) 0.034(11) 0.045(12) 0.029(10) 0.061(13)
C315 0.045(12) 0.109(17) 0.044(11) -0.003(11) 0.004(9) 0.049(12)
C316 0.059(12) 0.100(16) 0.045(12) 0.020(11) 0.013(10) 0.050(12)
C317 0.068(14) 0.096(16) 0.031(11) 0.011(10) -0.002(10) 0.045(13)
C318 0.060(13) 0.072(14) 0.051(12) 0.017(10) 0.022(10) 0.043(12)
C411 0.086(15) 0.074(15) 0.043(12) 0.029(11) 0.037(11) 0.066(13)
C412 0.052(11) 0.119(17) 0.047(11) 0.033(12) 0.026(9) 0.063(12)
C413 0.044(12) 0.078(14) 0.044(11) -0.005(10) 0.000(9) 0.022(11)
C414 0.052(11) 0.067(13) 0.026(9) 0.017(9) 0.021(8) 0.036(10)
C415 0.058(12) 0.058(13) 0.058(12) 0.023(10) 0.022(10) 0.029(10)
C416 0.084(15) 0.058(14) 0.067(14) 0.034(11) 0.046(12) 0.023(12)
C421 0.043(13) 0.151(22) 0.042(13) -0.022(13) -0.017(10) 0.054(14)
O422 0.052(9) 0.193(17) 0.060(10) -0.036(10) 0.000(8) 0.048(10)
C511 0.047(12) 0.075(15) 0.043(11) 0.009(10) 0.019(9) 0.030(11)
C512 0.057(12) 0.077(14) 0.036(10) 0.006(9) -0.003(9) 0.033(11)
C513 0.036(10) 0.071(14) 0.053(12) 0.005(10) 0.016(9) 0.023(10)
C514 0.036(10) 0.049(12) 0.063(12) 0.023(10) 0.013(9) 0.032(9)
C515 0.057(13) 0.079(14) 0.041(11) 0.006(10) 0.008(9) 0.030(11)
C516 0.047(11) 0.091(16) 0.068(14) 0.028(12) 0.040(10) 0.034(12)
C517 0.066(14) 0.097(17) 0.082(15) 0.022(12) 0.035(12) 0.050(13)
C518 0.075(15) 0.088(16) 0.058(13) 0.008(11) 0.036(11) 0.038(12)
N611 0.032(8) 0.065(11) 0.038(8) 0.004(8) 0.013(6) 0.022(8)
C612 0.041(10) 0.064(12) 0.020(9) 0.002(8) -0.005(7) 0.017(9)
C613 0.045(11) 0.084(15) 0.043(11) 0.016(11) 0.018(9) 0.034(11)
C614 0.073(13) 0.046(12) 0.028(10) -0.004(9) 0.010(9) 0.037(10)
C615 0.055(12) 0.063(13) 0.067(13) 0.015(10) 0.036(10) 0.020(10)
C616 0.056(12) 0.049(13) 0.066(13) -0.022(11) 0.019(10) 0.009(10)
C10 0.623(108) 0.414(75) 0.121(34) 0.017(40) -0.001(47) 0.403(82)
Cl11 0.387(19) 0.219(12) 0.187(11) 0.104(10) -0.077(12) 0.003(12)
Cl12 0.276(14) 0.325(17) 0.227(13) 0.117(12) 0.039(11) 0.138(13)
C20 0.121(24) 0.113(24) 0.257(39) 0.071(25) 0.028(24) 0.062(20)
Cl21 0.421(26) 0.220(16) 0.699(41) 0.165(21) 0.326(28) 0.046(16)
Cl22 0.102(6) 0.287(13) 0.215(11) -0.042(9) -0.012(6) 0.036(7)
C30 0.097(19) 0.159(28) 0.092(19) 0.039(18) 0.033(15) 0.036(19)
Cl31 0.209(12) 0.248(14) 0.333(18) -0.008(12) 0.103(12) 0.057(11)
Cl32 0.250(16) 0.175(12) 0.154(11) 0.048(9) 0.032(11) 0.005(11)
Cl33 0.107(21) 0.270(41) 0.146(26) 0.124(28) 0.072(20) 0.074(24)
C40 0.248(42) 0.118(27) 0.171(34) 0.072(25) -0.099(32) 0.004(27)
Cl41 0.641(34) 0.183(13) 0.282(18) 0.107(12) 0.203(21) 0.060(17)
Cl42 0.261(14) 0.191(11) 0.423(21) -0.106(12) 0.236(15) -0.066(10)
C50 0.061(17) 0.106(23) 0.386(54) 0.085(29) 0.057(25) 0.002(16)
Cl51 0.133(7) 0.247(11) 0.202(10) 0.114(8) 0.027(6) 0.067(7)
Cl52 0.282(28) 1.087(91) 0.376(36) 0.576(53) 0.265(29) 0.482(47)
Cl53 0.277(31) 0.388(43) 0.160(21) 0.101(25) 0.018(20) 0.106(31)
Cl54 0.185(18) 0.249(23) 0.159(17) 0.084(16) 0.077(14) 0.052(17)
C55 0.061(23) 0.098(30) 0.106(30) 0.093(25) 0.054(21) 0.062(22)
Cl56 0.311(27) 0.273(24) 0.220(21) 0.165(19) 0.154(20) 0.200(22)

loop_
_atom_site_label
_atom_site_type_symbol
_atom_site_fract_x
_atom_site_fract_y
_atom_site_fract_z
_atom_site_U_iso_or_equiv
_atom_site_thermal_displace_type
_atom_site_occupancy
_atom_site_calc_flag
_atom_site_refinement_flags
_atom_site_disorder_group
Mo1 Mo 0.88843(15) 0.12749(10) 0.40316(6) 0.0491(5) Uani 1 d . .
Cl1 Cl 0.7085(6) 0.1634(4) 0.3490(2) 0.104(2) Uani 1 d . .
N1 N 0.8013(27) 0.0170(12) 0.3764(8) 0.056(7) Uani 1 d . .
O1 O 0.7697(24) -0.0349(13) 0.3598(9) 0.100(8) Uani 1 d . .
B1 B 1.0084(16) 0.2369(12) 0.5245(7) 0.040(5) Uani 1 d . .
H1 H 1.0450(16) 0.2695(12) 0.5625(7) 0.048 Uiso 1 calc R .
Mo2 Mo 2.63601(15) -0.35377(9) -0.17081(6) 0.0444(5) Uani 1 d . .
Cl2 Cl 2.8411(8) -0.2856(5) -0.1007(3) 0.138(3) Uani 1 d . .
N2 N 2.7094(35) -0.2915(17) -0.2261(20) 0.097(13) Uani 1 d . .
O2 O 2.7475(33) -0.2621(18) -0.2317(13) 0.127(12) Uani 1 d . .
B2 B 2.4917(28) -0.5423(14) -0.2030(9) 0.070(7) Uani 1 d . .
H2 H 2.4502(28) -0.6011(14) -0.2135(9) 0.084 Uiso 1 calc R .
N111 N 0.8424(13) 0.2006(8) 0.5221(5) 0.044(4) Uani 1 d . .
N112 N 0.7694(13) 0.1516(8) 0.4729(5) 0.045(4) Uani 1 d . .
C113 C 0.6302(19) 0.1255(13) 0.4815(7) 0.070(6) Uani 1 d . .
C114 C 0.6136(18) 0.1567(12) 0.5354(8) 0.073(6) Uani 1 d . .
H11A H 0.5267(18) 0.1481(12) 0.5520(8) 0.088 Uiso 1 calc R .
C115 C 0.7466(20) 0.2025(11) 0.5604(7) 0.059(5) Uani 1 d . .
C116 C 0.7970(19) 0.2525(12) 0.6183(6) 0.074(6) Uani 1 d . .
H11B H 0.9006(19) 0.2772(12) 0.6214(6) 0.111 Uiso 1 calc R .
H11C H 0.7826(19) 0.2182(12) 0.6425(6) 0.111 Uiso 1 calc R .
H11D H 0.7404(19) 0.2944(12) 0.6283(6) 0.111 Uiso 1 calc R .
C117 C 0.5214(18) 0.0702(13) 0.4374(7) 0.091(8) Uani 1 d . .
H11E H 0.5661(18) 0.0590(13) 0.4036(7) 0.137 Uiso 1 calc R .
H11F H 0.4383(18) 0.0951(13) 0.4331(7) 0.137 Uiso 1 calc R .
H11G H 0.4879(18) 0.0201(13) 0.4465(7) 0.137 Uiso 1 calc R .
N121 N 1.0327(14) 0.2903(10) 0.4879(6) 0.049(4) Uani 1 d . .
N122 N 0.9967(14) 0.2547(10) 0.4322(6) 0.058(4) Uani 1 d . .
C123 C 1.0321(20) 0.3166(14) 0.4099(8) 0.058(5) Uani 1 d . .
C124 C 1.0793(21) 0.3846(13) 0.4499(9) 0.069(6) Uani 1 d . .
H12A H 1.1090(21) 0.4361(13) 0.4449(9) 0.083 Uiso 1 calc R .
C125 C 1.0784(20) 0.3688(13) 0.4982(7) 0.059(5) Uani 1 d . .
C126 C 1.1275(24) 0.4248(12) 0.5549(7) 0.092(7) Uani 1 d . .
H12B H 1.1123(24) 0.3945(12) 0.5814(7) 0.138 Uiso 1 calc R .
H12C H 1.0708(24) 0.4669(12) 0.5620(7) 0.138 Uiso 1 calc R .
H12D H 1.2311(24) 0.4491(12) 0.5576(7) 0.138 Uiso 1 calc R .
C127 C 1.0161(21) 0.3061(12) 0.3511(7) 0.078(6) Uani 1 d . .
H12E H 0.9791(21) 0.2494(12) 0.3320(7) 0.117 Uiso 1 calc R .
H12F H 1.1110(21) 0.3242(12) 0.3397(7) 0.117 Uiso 1 calc R .
H12G H 0.9476(21) 0.3377(12) 0.3425(7) 0.117 Uiso 1 calc R .
N131 N 1.0857(13) 0.1679(8) 0.5100(5) 0.041(3) Uani 1 d . .
N132 N 1.0518(12) 0.1104(8) 0.4608(5) 0.040(3) Uani 1 d . .
C133 C 1.1247(16) 0.0529(10) 0.4622(7) 0.043(4) Uani 1 d . .
C134 C 1.2080(16) 0.0712(10) 0.5120(6) 0.041(4) Uani 1 d . .
H13A H 1.2691(16) 0.0400(10) 0.5231(6) 0.050 Uiso 1 calc R .
C135 C 1.1840(16) 0.1434(11) 0.5418(7) 0.046(4) Uani 1 d . .
C136 C 1.2439(18) 0.1930(11) 0.5962(6) 0.059(5) Uani 1 d . .
H13B H 1.2029(18) 0.2413(11) 0.6050(6) 0.089 Uiso 1 calc R .
H13C H 1.3501(18) 0.2083(11) 0.5979(6) 0.089 Uiso 1 calc R .
H13D H 1.2190(18) 0.1628(11) 0.6223(6) 0.089 Uiso 1 calc R .
C137 C 1.1160(16) -0.0192(9) 0.4130(6) 0.050(5) Uani 1 d . .
H13E H 1.0481(16) -0.0159(9) 0.3839(6) 0.075 Uiso 1 calc R .
H13F H 1.0815(16) -0.0686(9) 0.4229(6) 0.075 Uiso 1 calc R .
H13G H 1.2128(16) -0.0193(9) 0.4008(6) 0.075 Uiso 1 calc R .
N211 N 2.4765(17) -0.5051(11) -0.1426(6) 0.063(4) Uani 1 d . .
N212 N 2.5380(15) -0.4275(9) -0.1191(5) 0.052(4) Uani 1 d . .
C213 C 2.5111(20) -0.4119(13) -0.0665(7) 0.055(5) Uani 1 d . .
C214 C 2.4310(27) -0.4819(15) -0.0596(8) 0.085(7) Uani 1 d . .
H21A H 2.3983(27) -0.4884(15) -0.0266(8) 0.102 Uiso 1 calc R .
C215 C 2.4076(23) -0.5388(14) -0.1071(9) 0.071(6) Uani 1 d . .
C216 C 2.3240(28) -0.6234(16) -0.1244(9) 0.118(9) Uani 1 d . .
H21B H 2.3312(28) -0.6471(16) -0.1628(9) 0.177 Uiso 1 calc R .
H21C H 2.2215(28) -0.6243(16) -0.1187(9) 0.177 Uiso 1 calc R .
H21D H 2.3643(28) -0.6541(16) -0.1030(9) 0.177 Uiso 1 calc R .
C217 C 2.5666(23) -0.3319(12) -0.0266(6) 0.082(7) Uani 1 d . .
H21E H 2.6195(23) -0.2952(12) -0.0447(6) 0.124 Uiso 1 calc R .
H21F H 2.6323(23) -0.3374(12) 0.0024(6) 0.124 Uiso 1 calc R .
H21G H 2.4844(23) -0.3106(12) -0.0112(6) 0.124 Uiso 1 calc R .
N221 N 2.4113(14) -0.5035(9) -0.2370(5) 0.043(3) Uani 1 d . .
N222 N 2.4534(14) -0.4229(8) -0.2313(5) 0.041(3) Uani 1 d . .
C223 C 2.3636(20) -0.4055(12) -0.2686(7) 0.060(6) Uani 1 d . .
C224 C 2.2692(20) -0.4777(14) -0.2974(7) 0.072(6) Uani 1 d . .
H22A H 2.1956(20) -0.4844(14) -0.3259(7) 0.086 Uiso 1 calc R .
C225 C 2.3023(24) -0.5355(12) -0.2772(8) 0.064(6) Uani 1 d . .
C226 C 2.2285(24) -0.6225(12) -0.2951(9) 0.107(8) Uani 1 d . .
H22B H 2.2741(24) -0.6515(12) -0.2736(9) 0.160 Uiso 1 calc R .
H22C H 2.2383(24) -0.6450(12) -0.3334(9) 0.160 Uiso 1 calc R .
H22D H 2.1250(24) -0.6278(12) -0.2899(9) 0.160 Uiso 1 calc R .
C227 C 2.3829(23) -0.3221(12) -0.2745(7) 0.084(7) Uani 1 d . .
H22E H 2.4597(23) -0.2862(12) -0.2471(7) 0.126 Uiso 1 calc R .
H22F H 2.2913(23) -0.3035(12) -0.2696(7) 0.126 Uiso 1 calc R .
H22G H 2.4101(23) -0.3224(12) -0.3106(7) 0.126 Uiso 1 calc R .
N231 N 2.6570(19) -0.5274(10) -0.2118(6) 0.063(5) Uani 1 d . .
N232 N 2.7354(14) -0.4525(10) -0.2037(5) 0.051(4) Uani 1 d . .
C233 C 2.8705(23) -0.4594(13) -0.2167(8) 0.074(6) Uani 1 d . .
C234 C 2.8765(27) -0.5385(16) -0.2306(9) 0.090(8) Uani 1 d . .
H23A H 2.9602(27) -0.5598(16) -0.2399(9) 0.108 Uiso 1 calc R .
C235 C 2.7404(33) -0.5824(14) -0.2287(7) 0.083(8) Uani 1 d . .
C236 C 2.6791(28) -0.6730(14) -0.2403(8) 0.112(9) Uani 1 d . .
H23B H 2.5758(28) -0.6820(14) -0.2346(8) 0.168 Uiso 1 calc R .
H23C H 2.7329(28) -0.6943(14) -0.2158(8) 0.168 Uiso 1 calc R .
H23D H 2.6896(28) -0.7004(14) -0.2778(8) 0.168 Uiso 1 calc R .
C237 C 2.9854(19) -0.3886(14) -0.2143(8) 0.092(8) Uani 1 d . .
H23E H 2.9460(19) -0.3400(14) -0.2028(8) 0.138 Uiso 1 calc R .
H23F H 3.0185(19) -0.3932(14) -0.2501(8) 0.138 Uiso 1 calc R .
H23G H 3.0676(19) -0.3856(14) -0.1883(8) 0.138 Uiso 1 calc R .
N311 N 1.0384(13) 0.1129(8) 0.3414(6) 0.048(4) Uani 1 d . .
C312 C 1.1813(17) 0.1454(10) 0.3534(6) 0.051(5) Uani 1 d . .
H31A H 1.2154(17) 0.1789(10) 0.3889(6) 0.061 Uiso 1 calc R .
C313 C 1.2829(17) 0.1318(11) 0.3154(7) 0.052(5) Uani 1 d . .
H31B H 1.3830(17) 0.1566(11) 0.3249(7) 0.062 Uiso 1 calc R .
C314 C 1.2336(21) 0.0815(12) 0.2640(7) 0.063(6) Uani 1 d . .
C315 C 1.0886(19) 0.0510(12) 0.2510(7) 0.067(6) Uani 1 d . .
H31C H 1.0517(19) 0.0185(12) 0.2155(7) 0.080 Uiso 1 calc R .
C316 C 0.9961(20) 0.0678(12) 0.2898(7) 0.063(6) Uani 1 d . .
H31D H 0.8950(20) 0.0462(12) 0.2796(7) 0.076 Uiso 1 calc R .
C317 C 1.3363(22) 0.0620(12) 0.2220(7) 0.063(6) Uani 1 d . .
H31E H 1.3006(22) 0.0204(12) 0.1896(7) 0.076 Uiso 1 calc R .
C318 C 1.4711(21) 0.0994(11) 0.2278(7) 0.056(5) Uani 1 d . .
H31F H 1.4999(21) 0.1437(11) 0.2591(7) 0.068 Uiso 1 calc R .
C411 C 1.5879(23) 0.0819(12) 0.1916(7) 0.057(6) Uani 1 d . .
C412 C 1.5638(19) 0.0133(12) 0.1481(7) 0.064(6) Uani 1 d . .
H41A H 1.4701(19) -0.0208(12) 0.1381(7) 0.076 Uiso 1 calc R .
C413 C 1.6817(19) -0.0043(11) 0.1191(7) 0.059(5) Uani 1 d . .
C414 C 1.8185(18) 0.0480(11) 0.1348(6) 0.044(4) Uani 1 d . .
C415 C 1.8400(19) 0.1164(10) 0.1773(7) 0.054(5) Uani 1 d . .
H41B H 1.9326(19) 0.1517(10) 0.1872(7) 0.065 Uiso 1 calc R .
C416 C 1.7218(23) 0.1322(12) 0.2052(8) 0.064(6) Uani 1 d . .
H41C H 1.7343(23) 0.1793(12) 0.2345(8) 0.077 Uiso 1 calc R .
C421 C 1.6949(21) -0.0714(15) 0.0730(7) 0.085(8) Uani 1 d . .
O422 O 1.5968(15) -0.1272(11) 0.0501(6) 0.113(6) Uani 1 d . .
C511 C 2.0706(19) -0.0815(12) 0.0263(7) 0.054(5) Uani 1 d . .
C512 C 1.9199(19) -0.1064(11) 0.0258(6) 0.056(5) Uani 1 d . .
H51A H 1.8684(19) -0.1541(11) 0.0002(6) 0.067 Uiso 1 calc R .
C513 C 1.8463(17) -0.0602(11) 0.0634(7) 0.054(5) Uani 1 d . .
C514 C 1.9237(17) 0.0121(10) 0.0985(7) 0.044(4) Uani 1 d . .
C515 C 2.0707(19) 0.0383(11) 0.0999(6) 0.059(5) Uani 1 d . .
H51B H 2.1224(19) 0.0864(11) 0.1250(6) 0.071 Uiso 1 calc R .
C516 C 2.1412(19) -0.0112(12) 0.0611(7) 0.063(5) Uani 1 d . .
H51E H 2.2424(19) 0.0059(12) 0.0597(7) 0.076 Uiso 1 calc R .
C517 C 2.1443(22) -0.1318(12) -0.0158(8) 0.077(6) Uani 1 d . .
H51F H 2.0851(22) -0.1800(12) -0.0384(8) 0.093 Uiso 1 calc R .
C518 C 2.2741(22) -0.1177(12) -0.0243(7) 0.072(6) Uani 1 d . .
H51G H 2.3333(22) -0.0690(12) -0.0025(7) 0.087 Uiso 1 calc R .
N611 N 2.5023(13) -0.2690(9) -0.1324(5) 0.045(4) Uani 1 d . .
C612 C 2.3617(17) -0.2957(10) -0.1269(5) 0.043(4) Uani 1 d . .
H61A H 2.3164(17) -0.3494(10) -0.1454(5) 0.052 Uiso 1 calc R .
C613 C 2.2813(18) -0.2473(11) -0.0951(6) 0.054(5) Uani 1 d . .
H61B H 2.1811(18) -0.2672(11) -0.0937(6) 0.065 Uiso 1 calc R .
C614 C 2.3460(20) -0.1700(10) -0.0655(6) 0.048(5) Uani 1 d . .
C615 C 2.4919(19) -0.1429(11) -0.0719(7) 0.060(5) Uani 1 d . .
H61C H 2.5412(19) -0.0901(11) -0.0527(7) 0.072 Uiso 1 calc R .
C616 C 2.5631(19) -0.1929(11) -0.1060(7) 0.065(6) Uani 1 d . .
H61D H 2.6604(19) -0.1726(11) -0.1111(7) 0.078 Uiso 1 calc R .
C10 C 0.8419(54) -0.1603(31) 0.2411(11) 0.360(43) Uani 1 d D .
Cl11 Cl 0.8523(17) -0.1472(7) 0.1794(5) 0.267(7) Uani 1 d DU .
Cl12 Cl 0.9735(15) -0.2020(9) 0.2589(5) 0.258(6) Uani 1 d DU .
C20 C 1.4059(22) 0.6973(14) 0.5352(14) 0.155(12) Uani 1 d D .
Cl21 Cl 1.3329(22) 0.6062(10) 0.5347(10) 0.432(16) Uani 1 d DU .
Cl22 Cl 1.5845(9) 0.7106(7) 0.5257(4) 0.225(6) Uani 1 d DU .
C30 C 1.3567(22) 0.5001(14) 0.3494(9) 0.113(9) Uani 1 d D .
Cl31 Cl 1.4612(14) 0.6001(8) 0.3791(6) 0.277(7) Uani 1 d DU .
Cl32 Cl 1.1897(18) 0.5128(8) 0.3590(5) 0.197(6) Uani 0.75 d PDU 1
Cl33 Cl 1.4283(31) 0.4445(24) 0.3872(13) 0.155(13) Uani 0.25 d PU 2
C40 C 1.4824(31) -0.0650(16) 0.2833(9) 0.182(17) Uani 1 d D .
Cl41 Cl 1.4825(25) -0.1252(8) 0.2237(7) 0.358(12) Uani 1 d DU .
Cl42 Cl 1.3597(14) -0.1051(8) 0.3146(7) 0.337(12) Uani 1 d DU .
C50 C 2.0986(23) -0.5456(16) 0.0707(15) 0.182(17) Uani 1 d DU .
Cl51 Cl 1.9174(9) -0.5430(6) 0.0854(4) 0.180(4) Uani 1 d DU .
Cl52 Cl 2.0905(27) -0.5979(27) 0.0020(12) 0.454(32) Uani 0.50 d PDU 1
Cl53 Cl 2.1861(31) -0.4457(18) 0.0790(10) 0.266(13) Uani 0.50 d PDU 2
Cl54 Cl 1.6793(22) -0.6636(13) -0.0873(8) 0.189(8) Uani 0.50 d PDU 1
C55 C 1.7157(35) -0.7451(19) -0.0660(14) 0.067(12) Uani 0.50 d PDU 1
Cl56 Cl 1.8319(27) -0.7864(14) -0.1080(9) 0.226(11) Uani 0.50 d PDU 1

loop_
_atom_type_symbol
_atom_type_description
_atom_type_scat_dispersion_real
_atom_type_scat_dispersion_imag
_atom_type_scat_source
C C 0.0033 0.0016 'International Tables Vol C Tables 4.2.6.8 and 6.1.1.4'
H H 0.0000 0.0000 'International Tables Vol C Tables 4.2.6.8 and 6.1.1.4'
B B 0.0013 0.0007 'International Tables Vol C Tables 4.2.6.8 and 6.1.1.4'
N N 0.0061 0.0033 'International Tables Vol C Tables 4.2.6.8 and 6.1.1.4'
O O 0.0106 0.0060 'International Tables Vol C Tables 4.2.6.8 and 6.1.1.4'
Cl Cl 0.1484 0.1585 'International Tables Vol C Tables 4.2.6.8 and 6.1.1.4'
Mo Mo -1.6832 0.6857 'International Tables Vol C Tables 4.2.6.8 and 6.1.1.4'

loop_
_geom_angle_atom_site_label_1
_geom_angle_atom_site_label_2
_geom_angle_atom_site_label_3
_geom_angle
N1 Mo1 N112 96.2(7)
N1 Mo1 N311 89.7(7)
N112 Mo1 N311 171.2(5)
N1 Mo1 N132 94.6(8)
N112 Mo1 N132 83.2(4)
N311 Mo1 N132 89.8(5)
N1 Mo1 N122 177.7(7)
N112 Mo1 N122 86.0(5)
N311 Mo1 N122 88.1(5)
N132 Mo1 N122 84.9(5)
N1 Mo1 Cl1 91.9(8)
N112 Mo1 Cl1 91.7(3)
N311 Mo1 Cl1 94.7(4)
N132 Mo1 Cl1 172.1(4)
N122 Mo1 Cl1 88.7(4)
O1 N1 Mo1 171.0(32)
N121 B1 N131 112.8(13)
N121 B1 N111 110.7(12)
N131 B1 N111 107.4(13)
N2 Mo2 N232 94.5(10)
N2 Mo2 N222 88.5(11)
N232 Mo2 N222 83.6(5)
N2 Mo2 N611 95.3(10)
N232 Mo2 N611 168.9(6)
N222 Mo2 N611 91.3(4)
N2 Mo2 N212 173.7(11)
N232 Mo2 N212 84.8(5)
N222 Mo2 N212 85.2(5)
N611 Mo2 N212 85.0(5)
N2 Mo2 Cl2 95.1(11)
N232 Mo2 Cl2 93.5(4)
N222 Mo2 Cl2 175.5(4)
N611 Mo2 Cl2 90.9(4)
N212 Mo2 Cl2 91.2(4)
O2 N2 Mo2 151.5(79)
N221 B2 N211 109.4(16)
N221 B2 N231 109.5(17)
N211 B2 N231 109.1(16)
C115 N111 N112 108.2(13)
C115 N111 B1 133.4(14)
N112 N111 B1 118.3(11)
C113 N112 N111 107.3(12)
C113 N112 Mo1 133.4(11)
N111 N112 Mo1 119.2(9)
N112 C113 C114 109.3(16)
N112 C113 C117 121.9(15)
C114 C113 C117 128.8(16)
C115 C114 C113 107.1(16)
N111 C115 C114 108.1(16)
N111 C115 C116 119.6(16)
C114 C115 C116 132.2(16)
C125 N121 N122 110.5(14)
C125 N121 B1 131.8(15)
N122 N121 B1 117.6(15)
C123 N122 N121 104.2(15)
C123 N122 Mo1 136.4(13)
N121 N122 Mo1 119.0(12)
C124 C123 N122 108.7(17)
C124 C123 C127 128.2(21)
N122 C123 C127 123.1(19)
C123 C124 C125 110.0(19)
N121 C125 C124 106.5(17)
N121 C125 C126 123.6(18)
C124 C125 C126 129.8(21)
N132 N131 C135 107.8(12)
N132 N131 B1 121.5(12)
C135 N131 B1 130.3(13)
C133 N132 N131 107.6(12)
C133 N132 Mo1 135.5(11)
N131 N132 Mo1 116.8(9)
N132 C133 C134 110.6(14)
N132 C133 C137 121.2(15)
C134 C133 C137 128.1(14)
C135 C134 C133 106.2(14)
C134 C135 N131 107.8(14)
C134 C135 C136 131.1(15)
N131 C135 C136 121.1(15)
N212 N211 C215 111.1(16)
N212 N211 B2 119.1(16)
C215 N211 B2 129.8(19)
N211 N212 C213 106.4(15)
N211 N212 Mo2 118.5(10)
C213 N212 Mo2 134.8(14)
N212 C213 C214 107.5(17)
N212 C213 C217 122.3(19)
C214 C213 C217 130.1(18)
C215 C214 C213 108.7(20)
C214 C215 N211 106.2(21)
C214 C215 C216 132.5(24)
N211 C215 C216 121.3(19)
C225 N221 N222 109.3(13)
C225 N221 B2 130.5(17)
N222 N221 B2 120.1(15)
N221 N222 C223 106.9(13)
N221 N222 Mo2 118.3(9)
C223 N222 Mo2 134.9(13)
N222 C223 C224 107.0(17)
N222 C223 C227 121.0(17)
C224 C223 C227 131.9(18)
C225 C224 C223 107.6(18)
N221 C225 C224 109.3(17)
N221 C225 C226 124.3(20)
C224 C225 C226 126.4(21)
N232 N231 C235 110.7(19)
N232 N231 B2 120.9(14)
C235 N231 B2 128.4(21)
N231 N232 C233 107.0(15)
N231 N232 Mo2 118.7(10)
C233 N232 Mo2 134.2(14)
N232 C233 C234 108.4(20)
N232 C233 C237 121.9(17)
C234 C233 C237 129.7(20)
C233 C234 C235 108.5(19)
N231 C235 C234 105.3(20)
N231 C235 C236 121.8(26)
C234 C235 C236 132.8(22)
C312 N311 C316 115.8(13)
C312 N311 Mo1 121.4(11)
C316 N311 Mo1 122.8(11)
N311 C312 C313 122.7(16)
C314 C313 C312 118.7(16)
C315 C314 C313 118.9(15)
C315 C314 C317 119.5(17)
C313 C314 C317 121.6(18)
C314 C315 C316 119.2(17)
N311 C316 C315 124.7(17)
C318 C317 C314 123.1(18)
C317 C318 C411 128.6(19)
C416 C411 C412 120.9(16)
C416 C411 C318 118.0(18)
C412 C411 C318 120.9(20)
C411 C412 C413 118.3(18)
C414 C413 C412 119.1(16)
C414 C413 C421 108.6(15)
C412 C413 C421 132.3(19)
C415 C414 C413 121.9(14)
C415 C414 C514 130.9(16)
C413 C414 C514 107.2(15)
C414 C415 C416 117.7(17)
C411 C416 C415 122.0(18)
O422 C421 C513 127.6(17)
O422 C421 C413 125.2(18)
C513 C421 C413 107.1(18)
C516 C511 C512 119.6(14)
C516 C511 C517 122.7(17)
C512 C511 C517 117.5(17)
C513 C512 C511 119.3(16)
C512 C513 C514 118.9(15)
C512 C513 C421 131.4(18)
C514 C513 C421 109.6(15)
C515 C514 C513 123.2(14)
C515 C514 C414 129.2(16)
C513 C514 C414 107.4(14)
C514 C515 C516 115.8(17)
C511 C516 C515 123.0(16)
C518 C517 C511 127.5(21)
C517 C518 C614 126.4(20)
C616 N611 C612 117.6(13)
C616 N611 Mo2 121.1(10)
C612 N611 Mo2 120.3(11)
N611 C612 C613 122.1(16)
C614 C613 C612 120.4(16)
C613 C614 C615 116.8(14)
C613 C614 C518 123.9(17)
C615 C614 C518 119.0(17)
C616 C615 C614 119.6(17)
N611 C616 C615 123.3(16)
Cl12 C10 Cl11 112.4(20)
Cl21 C20 Cl22 113.8(15)
Cl32 C30 Cl31 101.5(13)
Cl33 C30 Cl31 103.2(18)
Cl42 C40 Cl41 109.5(17)
Cl52 C50 Cl51 107.3(16)
Cl53 C50 Cl51 106.1(17)
Cl56 C55 Cl54 106.3(17)

loop_
_geom_bond_atom_site_label_1
_geom_bond_atom_site_label_2
_geom_bond_distance
Mo1 N1 1.90(2)
Mo1 N112 2.163(12)
Mo1 N311 2.184(12)
Mo1 N132 2.195(12)
Mo1 N122 2.20(2)
Mo1 Cl1 2.415(6)
N1 O1 0.89(2)
B1 N121 1.51(2)
B1 N131 1.51(2)
B1 N111 1.57(2)
Mo2 N2 2.10(4)
Mo2 N232 2.135(13)
Mo2 N222 2.189(13)
Mo2 N611 2.206(11)
Mo2 N212 2.230(15)
Mo2 Cl2 2.457(8)
N2 O2 0.63(5)
B2 N221 1.50(3)
B2 N211 1.55(2)
B2 N231 1.57(3)
N111 C115 1.37(2)
N111 N112 1.39(2)
N112 C113 1.36(2)
C113 C114 1.39(2)
C113 C117 1.48(2)
C114 C115 1.38(2)
C115 C116 1.52(2)
N121 C125 1.33(2)
N121 N122 1.40(2)
N122 C123 1.37(2)
C123 C124 1.34(2)
C123 C127 1.48(2)
C124 C125 1.35(2)
C125 C126 1.52(2)
N131 N132 1.38(2)
N131 C135 1.41(2)
N132 C133 1.34(2)
C133 C134 1.39(2)
C133 C137 1.53(2)
C134 C135 1.37(2)
C135 C136 1.46(2)
N211 N212 1.35(2)
N211 C215 1.36(2)
N212 C213 1.36(2)
C213 C214 1.39(3)
C213 C217 1.50(2)
C214 C215 1.34(3)
C215 C216 1.49(3)
N221 C225 1.34(2)
N221 N222 1.38(2)
N222 C223 1.38(2)
C223 C224 1.41(2)
C223 C227 1.50(2)
C224 C225 1.34(3)
C225 C226 1.50(3)
N231 N232 1.35(2)
N231 C235 1.36(2)
N232 C233 1.35(2)
C233 C234 1.37(3)
C233 C237 1.48(3)
C234 C235 1.38(3)
C235 C236 1.55(3)
N311 C312 1.34(2)
N311 C316 1.35(2)
C312 C313 1.41(2)
C313 C314 1.39(2)
C314 C315 1.36(2)
C314 C317 1.51(2)
C315 C316 1.37(2)
C317 C318 1.30(2)
C318 C411 1.50(2)
C411 C416 1.37(2)
C411 C412 1.39(2)
C412 C413 1.41(2)
C413 C414 1.41(2)
C413 C421 1.47(2)
C414 C415 1.37(2)
C414 C514 1.51(2)
C415 C416 1.39(2)
C421 O422 1.21(2)
C421 C513 1.45(2)
C511 C516 1.35(2)
C511 C512 1.40(2)
C511 C517 1.50(2)
C512 C513 1.40(2)
C513 C514 1.40(2)
C514 C515 1.37(2)
C515 C516 1.43(2)
C517 C518 1.24(2)
C518 C614 1.49(2)
N611 C616 1.34(2)
N611 C612 1.35(2)
C612 C613 1.38(2)
C613 C614 1.38(2)
C614 C615 1.40(2)
C615 C616 1.37(2)
C10 Cl12 1.66(2)
C10 Cl11 1.67(2)
C20 Cl21 1.63(2)
C20 Cl22 1.69(2)
C30 Cl32 1.65(2)
C30 Cl33 1.75(4)
C30 Cl31 1.80(2)
C40 Cl42 1.61(2)
C40 Cl41 1.62(2)
C50 Cl52 1.76(2)
C50 Cl53 1.76(2)
C50 Cl51 1.77(2)
Cl54 C55 1.76(2)
C55 Cl56 1.71(2)
